data_8101815
loop_
_publ_author_name
'D. Peikow'
'C.-M. Matern'
'M. G. Peter'
'U. Schilde'

_publ_section_title
;
Crystal structure of (1,4,7,10,13-pentaoxacyclopentadecane-O,O',O'',
O''',O'''')(trifluoromethanesulfonato- O,O')sodium, Na(C~10~H~20~O~5~)
(CF~3~SO~3~)
;
_journal_issue 3
_journal_name_full 'Zeitschrift f\"ur Kristallographie - New Crystal Structures'
_journal_page_first 431
_journal_page_last 432
_journal_volume 220
_journal_year 2005
_chemical_formula_moiety 'C10 H20 Na (1+) O5, C F3 S O3 (1-)'
_chemical_formula_structural 'Na (C10 H20 O5) (C F3 S O3)'
_chemical_formula_sum 'C11 H20 F3 Na O8 S'
_chemical_formula_weight 392.33
_chemical_name_common
;
 (15-crown-5)(trifluoromethanesulfonato-O,O')sodium
;
_chemical_name_systematic
; 
 (1,4,7,10,13-pentaoxacyclopentadecane-O,O',O'',O''',O'''')-
 (trifluoromethanesulfonato-O,O')-sodium 
;
_space_group_IT_number 11
_symmetry_cell_setting monoclinic
_symmetry_space_group_name_Hall '-P 2yb'
_symmetry_space_group_name_H-M 'P 1 21/m 1'
_atom_sites_solution_hydrogens geom
_atom_sites_solution_primary direct
_atom_sites_solution_secondary difmap
_audit_creation_method SHELXL-97
_cell_angle_alpha 90.00
_cell_angle_beta 106.012(11)
_cell_angle_gamma 90.00
_cell_formula_units_Z 2
_cell_length_a 7.9467(11)
_cell_length_b 12.0563(14)
_cell_length_c 9.0826(12)
_cell_measurement_reflns_used 5178
_cell_measurement_temperature 210(2)
_cell_measurement_theta_max 29.41
_cell_measurement_theta_min 2.28
_cell_volume 836.42(19)
_computing_cell_refinement 'X-AREA (Stoe, 2004)'
_computing_data_collection 'X-AREA (Stoe, 2004)'
_computing_data_reduction 'X-RED (Stoe, 2004)'
_computing_molecular_graphics 'ORTEP (Johnson, 1970)'
_computing_publication_material 'SHELXL-97 (Sheldrick, 1997)'
_computing_structure_refinement 'SHELXL-97 (Sheldrick, 1997)'
_computing_structure_solution 'SHELXS-97 (Sheldrick, 1990)'
_diffrn_ambient_temperature 210(2)
_diffrn_detector 'image plate (34 cm diameter)'
_diffrn_detector_area_resol_mean 6.67
_diffrn_detector_type Stoe
_diffrn_measured_fraction_theta_full 0.988
_diffrn_measured_fraction_theta_max 0.988
_diffrn_measurement_details
;
 170 frames, detector distance = 100 mm
;
_diffrn_measurement_device '2-circle goniometer'
_diffrn_measurement_device_type 'Stoe IPDS II'
_diffrn_measurement_method 'omega, delta(omega) = 1.0 \%'
_diffrn_radiation_monochromator 'plane graphite'
_diffrn_radiation_source 'fine-focus sealed tube'
_diffrn_radiation_type MoK\a
_diffrn_radiation_wavelength 0.71073
_diffrn_reflns_av_R_equivalents 0.0672
_diffrn_reflns_av_sigmaI/netI 0.0529
_diffrn_reflns_limit_h_max 10
_diffrn_reflns_limit_h_min -11
_diffrn_reflns_limit_k_max 16
_diffrn_reflns_limit_k_min -16
_diffrn_reflns_limit_l_max 12
_diffrn_reflns_limit_l_min -12
_diffrn_reflns_number 7856
_diffrn_reflns_theta_full 29.57
_diffrn_reflns_theta_max 29.57
_diffrn_reflns_theta_min 2.33
_exptl_absorpt_coefficient_mu 0.287
_exptl_absorpt_correction_T_max 0.9413
_exptl_absorpt_correction_T_min 0.9408
_exptl_absorpt_correction_type sphere
_exptl_crystal_colour colorless
_exptl_crystal_density_diffrn 1.558
_exptl_crystal_density_method 'not measured'
_exptl_crystal_description bloc
_exptl_crystal_F_000 408
_exptl_crystal_size_max 0.30
_exptl_crystal_size_mid 0.20
_exptl_crystal_size_min 0.15
_refine_diff_density_max 0.281
_refine_diff_density_min -0.292
_refine_diff_density_rms 0.051
_refine_ls_extinction_coef 0.037(5)
_refine_ls_extinction_expression Fc^*^=kFc[1+0.001xFc^2^\l^3^/sin(2\q)]^-1/4^
_refine_ls_extinction_method SHELXL
_refine_ls_goodness_of_fit_ref 0.867
_refine_ls_hydrogen_treatment mixed
_refine_ls_matrix_type full
_refine_ls_number_parameters 160
_refine_ls_number_reflns 2414
_refine_ls_number_restraints 0
_refine_ls_restrained_S_all 0.867
_refine_ls_R_factor_all 0.0696
_refine_ls_R_factor_gt 0.0434
_refine_ls_shift/su_max 0.001
_refine_ls_shift/su_mean 0.000
_refine_ls_structure_factor_coef Fsqd
_refine_ls_weighting_details 'calc w=1/[\s^2^(Fo^2^)+(0.0730P)^2^+0.0000P] where P=(Fo^2^+2Fc^2^)/3'
_refine_ls_weighting_scheme calc
_refine_ls_wR_factor_gt 0.1111
_refine_ls_wR_factor_ref 0.1202
_reflns_number_gt 1449
_reflns_number_total 2414
_reflns_threshold_expression >2sigma(I)
_cod_data_source_file 1267-1578.cff
_cod_data_source_block mat1
_cod_original_sg_symbol_H-M P12(1)/m1
_cod_database_code 8101815

loop_
_symmetry_equiv_pos_as_xyz
'x, y, z'
'-x, y+1/2, -z'
'-x, -y, -z'
'x, -y-1/2, z'

loop_
_atom_site_label
_atom_site_type_symbol
_atom_site_fract_x
_atom_site_fract_y
_atom_site_fract_z
_atom_site_U_iso_or_equiv
_atom_site_adp_type
_atom_site_occupancy
_atom_site_symmetry_multiplicity
_atom_site_Wyckoff_symbol
_atom_site_calc_flag
_atom_site_refinement_flags
_atom_site_disorder_assembly
_atom_site_disorder_group
C1 C 0.8756(2) 0.15103(18) 0.6000(2) 0.0558(5) Uani 1 4 f d . . .
H11 H 0.9029 0.1596 0.5029 0.067 Uiso 1 4 f calc R . .
H12 H 0.7513 0.1362 0.5793 0.067 Uiso 1 4 f calc R . .
C2 C 0.9779(3) 0.05765(19) 0.6878(3) 0.0596(5) Uani 1 4 f d . . .
H21 H 0.962(3) 0.0484(17) 0.795(3) 0.056(6) Uiso 1 4 f d . . .
H22 H 0.944(3) -0.013(2) 0.633(3) 0.074(7) Uiso 1 4 f d . . .
C3 C 1.2747(3) 0.0004(2) 0.7863(3) 0.0679(7) Uani 1 4 f d . . .
H31 H 1.253(3) -0.0108(18) 0.895(3) 0.059(6) Uiso 1 4 f d . . .
H32 H 1.253(3) -0.062(2) 0.733(3) 0.078(8) Uiso 1 4 f d . . .
C4 C 1.4548(3) 0.0417(2) 0.8009(3) 0.0725(7) Uani 1 4 f d . . .
H41 H 1.463(3) 0.062(2) 0.699(3) 0.090(8) Uiso 1 4 f d . . .
H42 H 1.540(3) -0.016(2) 0.848(3) 0.075(7) Uiso 1 4 f d . . .
C5 C 1.6422(4) 0.2108(3) 0.9458(6) 0.0510(9) Uani 0.5 4 f d P . .
H51 H 1.670(4) 0.2500 1.057(4) 0.061 Uiso 1 2 e d S . .
H52 H 1.730(3) 0.1544(18) 0.897(2) 0.061 Uiso 1 4 f d . . .
C5A C 1.6153(5) 0.1893(4) 0.8474(6) 0.0513(9) Uani 0.5 4 f d P . .
H51A H 1.593(5) 0.214(3) 0.728(4) 0.062 Uiso 0.5 4 f d P . .
C6 C 1.3383(3) 0.2500 1.3212(3) 0.0577(7) Uani 1 2 e d S . .
F1 F 1.4777(2) 0.2500 1.2677(2) 0.0790(6) Uani 1 2 e d S . .
F2 F 1.35136(19) 0.16054(15) 1.40756(17) 0.0975(5) Uani 1 4 f d . . .
Na Na 1.21910(11) 0.2500 0.85876(11) 0.0446(3) Uani 1 2 e d S . .
O1 O 0.9196(2) 0.2500 0.68846(19) 0.0471(4) Uani 1 2 e d S . .
O2 O 1.15711(16) 0.08198(12) 0.70400(15) 0.0550(4) Uani 1 4 f d . . .
O3 O 1.47946(16) 0.13678(12) 0.89528(19) 0.0616(4) Uani 1 4 f d . . .
O4 O 1.14861(18) 0.15104(12) 1.08251(17) 0.0616(4) Uani 1 4 f d . . .
O5 O 1.0042(2) 0.2500 1.2463(2) 0.0634(6) Uani 1 2 e d S . .
S S 1.13543(7) 0.2500 1.16696(7) 0.04571(19) Uani 1 2 e d S . .

loop_
_atom_site_aniso_label
_atom_site_aniso_U_11
_atom_site_aniso_U_22
_atom_site_aniso_U_33
_atom_site_aniso_U_23
_atom_site_aniso_U_13
_atom_site_aniso_U_12
C1 0.0414(9) 0.0714(13) 0.0515(10) -0.0117(10) 0.0076(7) -0.0085(8)
C2 0.0638(12) 0.0565(12) 0.0596(13) -0.0085(11) 0.0188(10) -0.0131(10)
C3 0.0852(16) 0.0505(12) 0.0556(13) -0.0080(11) -0.0014(11) 0.0170(11)
C4 0.0754(14) 0.0862(18) 0.0579(13) 0.0103(12) 0.0219(11) 0.0410(13)
C5 0.0316(15) 0.056(2) 0.064(2) -0.0019(19) 0.0111(16) 0.0023(13)
C5A 0.0354(16) 0.058(2) 0.063(3) 0.000(2) 0.0189(17) 0.0013(15)
C6 0.0497(14) 0.0663(18) 0.0537(16) 0.000 0.0083(12) 0.000
F1 0.0408(8) 0.0993(15) 0.0956(14) 0.000 0.0166(8) 0.000
F2 0.0763(9) 0.1208(13) 0.0810(10) 0.0452(9) -0.0024(7) 0.0015(8)
Na 0.0367(4) 0.0509(6) 0.0461(5) 0.000 0.0111(4) 0.000
O1 0.0402(8) 0.0571(11) 0.0434(9) 0.000 0.0104(7) 0.000
O2 0.0531(7) 0.0567(8) 0.0525(8) 0.0037(6) 0.0101(6) 0.0071(6)
O3 0.0415(6) 0.0561(8) 0.0925(11) 0.0135(8) 0.0273(7) 0.0045(6)
O4 0.0656(8) 0.0604(9) 0.0592(8) -0.0141(7) 0.0182(7) -0.0058(7)
O5 0.0437(9) 0.0922(16) 0.0595(12) 0.000 0.0228(8) 0.000
S 0.0385(3) 0.0555(4) 0.0431(3) 0.000 0.0114(2) 0.000

loop_
_atom_type_symbol
_atom_type_description
_atom_type_scat_dispersion_real
_atom_type_scat_dispersion_imag
_atom_type_scat_source
C C 0.0033 0.0016 'International Tables Vol C Tables 4.2.6.8 and 6.1.1.4'
H H 0.0000 0.0000 'International Tables Vol C Tables 4.2.6.8 and 6.1.1.4'
O O 0.0106 0.0060 'International Tables Vol C Tables 4.2.6.8 and 6.1.1.4'
Na Na 0.0362 0.0249 'International Tables Vol C Tables 4.2.6.8 and 6.1.1.4'
S S 0.1246 0.1234 'International Tables Vol C Tables 4.2.6.8 and 6.1.1.4'
F F 0.0171 0.0103 'International Tables Vol C Tables 4.2.6.8 and 6.1.1.4'

loop_
_geom_angle_atom_site_label_1
_geom_angle_atom_site_label_2
_geom_angle_atom_site_label_3
_geom_angle
_geom_angle_site_symmetry_1
_geom_angle_site_symmetry_3
_geom_angle_publ_flag
O1 C1 C2 108.60(15) . . ?
O1 C1 H11 110.0 . . ?
C2 C1 H11 110.0 . . ?
O1 C1 H12 110.0 . . ?
C2 C1 H12 110.0 . . ?
H11 C1 H12 108.4 . . ?
O2 C2 C1 106.47(17) . . ?
O2 C2 H21 108.0(11) . . ?
C1 C2 H21 113.6(12) . . ?
O2 C2 H22 111.0(13) . . ?
C1 C2 H22 110.5(14) . . ?
H21 C2 H22 107.3(18) . . ?
O2 C3 C4 107.0(2) . . ?
O2 C3 H31 109.1(12) . . ?
C4 C3 H31 111.1(11) . . ?
O2 C3 H32 107.1(16) . . ?
C4 C3 H32 111.8(16) . . ?
H31 C3 H32 111(2) . . ?
O3 C4 C3 107.15(18) . . ?
O3 C4 H41 109.4(17) . . ?
C3 C4 H41 108.2(16) . . ?
O3 C4 H42 110.4(14) . . ?
C3 C4 H42 109.3(14) . . ?
H41 C4 H42 112(2) . . ?
C5 C5 C5A 106.7(4) 4_565 . ?
C5 C5 C5A 35.5(2) 4_565 4_565 ?
C5A C5 C5A 71.2(5) . 4_565 ?
C5 C5 O3 125.57(15) 4_565 . ?
C5A C5 O3 65.5(4) . . ?
C5A C5 O3 108.9(3) 4_565 . ?
C5 C5 H51 64.1(8) 4_565 . ?
C5A C5 H51 170.8(10) . . ?
C5A C5 H51 99.6(9) 4_565 . ?
O3 C5 H51 118.2(15) . . ?
C5 C5 H52 126.3(11) 4_565 . ?
C5A C5 H52 56.6(11) . . ?
C5A C5 H52 104.6(11) 4_565 . ?
O3 C5 H52 95.4(11) . . ?
H51 C5 H52 128.9(19) . . ?
C5 C5A O3 79.4(4) . . ?
C5 C5A C5A 73.3(4) . 4_565 ?
O3 C5A C5A 116.51(18) . 4_565 ?
C5 C5A C5 37.7(4) . 4_565 ?
O3 C5A C5 100.0(3) . 4_565 ?
C5A C5A C5 35.5(2) 4_565 4_565 ?
C5 C5A H52 74.5(13) . . ?
O3 C5A H52 110.6(13) . . ?
C5A C5A H52 115.1(13) 4_565 . ?
C5 C5A H52 96.2(13) 4_565 . ?
C5 C5A H51A 147(2) . . ?
O3 C5A H51A 119.7(19) . . ?
C5A C5A H51A 74.3(19) 4_565 . ?
C5 C5A H51A 110(2) 4_565 . ?
H52 C5A H51A 117(2) . . ?
F2 C6 F2 109.5(3) . 4_565 ?
F2 C6 F1 106.32(16) . . ?
F2 C6 F1 106.32(16) 4_565 . ?
F2 C6 S 111.38(14) . . ?
F2 C6 S 111.38(14) 4_565 . ?
F1 C6 S 111.7(2) . . ?
O3 Na O3 68.55(7) 4_565 . ?
O3 Na O2 125.18(6) 4_565 . ?
O3 Na O2 68.90(5) . . ?
O3 Na O2 68.90(5) 4_565 4_565 ?
O3 Na O2 125.18(6) . 4_565 ?
O2 Na O2 112.44(7) . 4_565 ?
O3 Na O1 136.79(5) 4_565 . ?
O3 Na O1 136.79(5) . . ?
O2 Na O1 68.28(4) . . ?
O2 Na O1 68.28(4) 4_565 . ?
O3 Na O4 121.44(6) 4_565 . ?
O3 Na O4 89.67(5) . . ?
O2 Na O4 90.97(5) . . ?
O2 Na O4 142.66(6) 4_565 . ?
O1 Na O4 96.57(6) . . ?
O3 Na O4 89.67(5) 4_565 4_565 ?
O3 Na O4 121.44(6) . 4_565 ?
O2 Na O4 142.66(6) . 4_565 ?
O2 Na O4 90.97(5) 4_565 4_565 ?
O1 Na O4 96.57(6) . 4_565 ?
O4 Na O4 55.83(7) . 4_565 ?
O3 Na S 105.56(5) 4_565 . ?
O3 Na S 105.56(5) . . ?
O2 Na S 117.95(4) . . ?
O2 Na S 117.95(4) 4_565 . ?
O1 Na S 99.17(5) . . ?
O4 Na S 27.96(3) . . ?
O4 Na S 27.96(3) 4_565 . ?
C1 O1 C1 113.5(2) . 4_565 ?
C1 O1 Na 113.53(10) . . ?
C1 O1 Na 113.53(10) 4_565 . ?
C3 O2 C2 114.01(18) . . ?
C3 O2 Na 105.86(12) . . ?
C2 O2 Na 105.59(12) . . ?
C4 O3 C5A 99.6(2) . . ?
C4 O3 C5 128.2(2) . . ?
C5A O3 C5 35.1(2) . . ?
C4 O3 Na 113.82(12) . . ?
C5A O3 Na 113.53(18) . . ?
C5 O3 Na 109.33(16) . . ?
S O4 Na 95.81(8) . . ?
O5 S O4 116.22(7) . . ?
O5 S O4 116.22(7) . 4_565 ?
O4 S O4 112.17(13) . 4_565 ?
O5 S C6 103.17(13) . . ?
O4 S C6 103.36(8) . . ?
O4 S C6 103.36(8) 4_565 . ?
O5 S Na 147.25(9) . . ?
O4 S Na 56.22(6) . . ?
O4 S Na 56.22(6) 4_565 . ?
C6 S Na 109.58(10) . . ?

loop_
_geom_bond_atom_site_label_1
_geom_bond_atom_site_label_2
_geom_bond_distance
_geom_bond_site_symmetry_2
_geom_bond_publ_flag
C1 O1 1.427(2) . ?
C1 C2 1.485(3) . ?
C1 H11 0.9700 . ?
C1 H12 0.9700 . ?
C2 O2 1.422(2) . ?
C2 H21 1.02(2) . ?
C2 H22 0.99(3) . ?
C3 O2 1.420(3) . ?
C3 C4 1.486(4) . ?
C3 H31 1.05(2) . ?
C3 H32 0.88(3) . ?
C4 O3 1.412(3) . ?
C4 H41 0.97(3) . ?
C4 H42 0.98(3) . ?
C5 C5 0.946(8) 4_565 ?
C5 C5A 0.898(5) . ?
C5 C5A 1.480(5) 4_565 ?
C5 O3 1.533(4) . ?
C5 H51 1.08(3) . ?
C5 H52 1.15(2) . ?
C5A O3 1.419(4) . ?
C5A C5A 1.463(9) 4_565 ?
C5A C5 1.480(5) 4_565 ?
C5A H52 1.00(2) . ?
C5A H51A 1.09(4) . ?
C6 F2 1.321(2) . ?
C6 F2 1.321(2) 4_565 ?
C6 F1 1.327(3) . ?
C6 S 1.821(3) . ?
Na O3 2.4240(15) 4_565 ?
Na O3 2.4240(15) . ?
Na O2 2.4372(15) . ?
Na O2 2.4372(15) 4_565 ?
Na O1 2.4545(18) . ?
Na O4 2.5486(18) . ?
Na O4 2.5486(18) 4_565 ?
Na S 3.0504(12) . ?
O1 C1 1.427(2) 4_565 ?
O4 S 1.4377(14) . ?
O5 S 1.4218(19) . ?
S O4 1.4377(15) 4_565 ?

loop_
_geom_torsion_atom_site_label_1
_geom_torsion_atom_site_label_2
_geom_torsion_atom_site_label_3
_geom_torsion_atom_site_label_4
_geom_torsion
_geom_torsion_site_symmetry_1
_geom_torsion_site_symmetry_2
_geom_torsion_site_symmetry_3
_geom_torsion_site_symmetry_4
_geom_torsion_publ_flag
O1 C1 C2 O2 -63.6(2) . . . . ?
O2 C3 C4 O3 66.2(2) . . . . ?
C5 C5 C5A O3 -122.03(15) 4_565 . . . ?
C5A C5 C5A O3 -122.03(15) 4_565 . . . ?
C5 C5 C5A C5A 0.000(2) 4_565 . . 4_565 ?
O3 C5 C5A C5A 122.03(15) . . . 4_565 ?
C5A C5 C5A C5 0.000(4) 4_565 . . 4_565 ?
O3 C5 C5A C5 122.03(15) . . . 4_565 ?
C2 C1 O1 C1 160.96(12) . . . 4_565 ?
C2 C1 O1 Na 29.36(19) . . . . ?
O3 Na O1 C1 121.11(12) 4_565 . . . ?
O3 Na O1 C1 10.45(17) . . . . ?
O2 Na O1 C1 2.32(12) . . . . ?
O2 Na O1 C1 129.25(14) 4_565 . . . ?
O4 Na O1 C1 -86.10(13) . . . . ?
O4 Na O1 C1 -142.33(13) 4_565 . . . ?
S Na O1 C1 -114.22(13) . . . . ?
O3 Na O1 C1 -10.45(17) 4_565 . . 4_565 ?
O3 Na O1 C1 -121.11(12) . . . 4_565 ?
O2 Na O1 C1 -129.25(14) . . . 4_565 ?
O2 Na O1 C1 -2.32(12) 4_565 . . 4_565 ?
O4 Na O1 C1 142.33(13) . . . 4_565 ?
O4 Na O1 C1 86.10(13) 4_565 . . 4_565 ?
S Na O1 C1 114.22(13) . . . 4_565 ?
C4 C3 O2 C2 -176.60(18) . . . . ?
C4 C3 O2 Na -61.0(2) . . . . ?
C1 C2 O2 C3 179.90(17) . . . . ?
C1 C2 O2 Na 64.12(17) . . . . ?
O3 Na O2 C3 71.28(16) 4_565 . . . ?
O3 Na O2 C3 30.01(14) . . . . ?
O2 Na O2 C3 150.59(13) 4_565 . . . ?
O1 Na O2 C3 -155.95(15) . . . . ?
O4 Na O2 C3 -59.27(15) . . . . ?
O4 Na O2 C3 -84.56(17) 4_565 . . . ?
S Na O2 C3 -66.93(15) . . . . ?
O3 Na O2 C2 -167.49(12) 4_565 . . . ?
O3 Na O2 C2 151.24(13) . . . . ?
O2 Na O2 C2 -88.18(13) 4_565 . . . ?
O1 Na O2 C2 -34.72(12) . . . . ?
O4 Na O2 C2 61.96(13) . . . . ?
O4 Na O2 C2 36.67(16) 4_565 . . . ?
S Na O2 C2 54.30(13) . . . . ?
C3 C4 O3 C5A -157.1(2) . . . . ?
C3 C4 O3 C5 -179.8(3) . . . . ?
C3 C4 O3 Na -36.0(2) . . . . ?
C5 C5A O3 C4 -148.2(4) . . . . ?
C5A C5A O3 C4 146.70(13) 4_565 . . . ?
C5 C5A O3 C4 -180.0(2) 4_565 . . . ?
C5A C5A O3 C5 -65.1(4) 4_565 . . . ?
C5 C5A O3 C5 -31.8(3) 4_565 . . . ?
C5 C5A O3 Na 90.5(4) . . . . ?
C5A C5A O3 Na 25.4(2) 4_565 . . . ?
C5 C5A O3 Na 58.7(3) 4_565 . . . ?
C5 C5 O3 C4 135.00(18) 4_565 . . . ?
C5A C5 O3 C4 41.4(5) . . . . ?
C5A C5 O3 C4 99.4(3) 4_565 . . . ?
C5 C5 O3 C5A 93.6(4) 4_565 . . . ?
C5A C5 O3 C5A 58.0(5) 4_565 . . . ?
C5 C5 O3 Na -10.1(2) 4_565 . . . ?
C5A C5 O3 Na -103.7(4) . . . . ?
C5A C5 O3 Na -45.7(3) 4_565 . . . ?
O3 Na O3 C4 -140.61(14) 4_565 . . . ?
O2 Na O3 C4 3.99(15) . . . . ?
O2 Na O3 C4 -99.22(16) 4_565 . . . ?
O1 Na O3 C4 -4.11(19) . . . . ?
O4 Na O3 C4 95.15(16) . . . . ?
O4 Na O3 C4 143.72(15) 4_565 . . . ?
S Na O3 C4 118.45(15) . . . . ?
O3 Na O3 C5A -27.6(3) 4_565 . . . ?
O2 Na O3 C5A 117.0(2) . . . . ?
O2 Na O3 C5A 13.7(3) 4_565 . . . ?
O1 Na O3 C5A 108.9(2) . . . . ?
O4 Na O3 C5A -151.9(2) . . . . ?
O4 Na O3 C5A -103.3(2) 4_565 . . . ?
S Na O3 C5A -128.6(2) . . . . ?
O3 Na O3 C5 9.9(2) 4_565 . . . ?
O2 Na O3 C5 154.5(2) . . . . ?
O2 Na O3 C5 51.3(2) 4_565 . . . ?
O1 Na O3 C5 146.4(2) . . . . ?
O4 Na O3 C5 -114.3(2) . . . . ?
O4 Na O3 C5 -65.7(2) 4_565 . . . ?
S Na O3 C5 -91.0(2) . . . . ?
O3 Na O4 S 61.26(9) 4_565 . . . ?
O3 Na O4 S 125.66(7) . . . . ?
O2 Na O4 S -165.45(7) . . . . ?
O2 Na O4 S -34.80(12) 4_565 . . . ?
O1 Na O4 S -97.20(7) . . . . ?
O4 Na O4 S -3.71(8) 4_565 . . . ?
Na O4 S O5 142.98(9) . . . . ?
Na O4 S O4 5.88(13) . . . 4_565 ?
Na O4 S C6 -104.81(10) . . . . ?
F2 C6 S O5 61.29(18) . . . . ?
F2 C6 S O5 -61.29(18) 4_565 . . . ?
F1 C6 S O5 180.000(2) . . . . ?
F2 C6 S O4 -60.2(2) . . . . ?
F2 C6 S O4 177.24(17) 4_565 . . . ?
F1 C6 S O4 58.53(7) . . . . ?
F2 C6 S O4 -177.24(17) . . . 4_565 ?
F2 C6 S O4 60.2(2) 4_565 . . 4_565 ?
F1 C6 S O4 -58.53(7) . . . 4_565 ?
F2 C6 S Na -118.71(18) . . . . ?
F2 C6 S Na 118.71(18) 4_565 . . . ?
F1 C6 S Na 0.000(1) . . . . ?
O3 Na S O5 144.23(4) 4_565 . . . ?
O3 Na S O5 -144.23(4) . . . . ?
O2 Na S O5 -70.21(4) . . . . ?
O2 Na S O5 70.21(4) 4_565 . . . ?
O1 Na S O5 0.000(2) . . . . ?
O4 Na S O5 -86.73(7) . . . . ?
O4 Na S O5 86.73(7) 4_565 . . . ?
O3 Na S O4 -129.05(8) 4_565 . . . ?
O3 Na S O4 -57.50(8) . . . . ?
O2 Na S O4 16.52(8) . . . . ?
O2 Na S O4 156.93(9) 4_565 . . . ?
O1 Na S O4 86.73(7) . . . . ?
O4 Na S O4 173.45(14) 4_565 . . . ?
O3 Na S O4 57.50(8) 4_565 . . 4_565 ?
O3 Na S O4 129.05(8) . . . 4_565 ?
O2 Na S O4 -156.93(9) . . . 4_565 ?
O2 Na S O4 -16.52(8) 4_565 . . 4_565 ?
O1 Na S O4 -86.73(7) . . . 4_565 ?
O4 Na S O4 -173.45(14) . . . 4_565 ?
O3 Na S C6 -35.77(4) 4_565 . . . ?
O3 Na S C6 35.77(4) . . . . ?
O2 Na S C6 109.79(4) . . . . ?
O2 Na S C6 -109.79(4) 4_565 . . . ?
O1 Na S C6 180.0 . . . . ?
O4 Na S C6 93.27(7) . . . . ?
O4 Na S C6 -93.27(7) 4_565 . . . ?
